data_7023020
loop_
_publ_author_name
'Luca, Oana R.'
'Konezny, Steven J.'
'Paulson, Eric K.'
'Habib, Fatemah'
'Luthy, Kurt M.'
'Murugesu, Muralee'
'Crabtree, Robert H.'
'Batista, Victor S.'

_publ_section_title
;
 Study of an S = 1 Ni(II) pincer electrocatalyst precursor for aqueous
 hydrogen production based on paramagnetic 1H NMR.
;
_journal_issue 24
_journal_name_full 'Dalton transactions (Cambridge, England : 2003)'
_journal_page_first 8802
_journal_page_last 8807
_journal_paper_doi 10.1039/c3dt50528f
_journal_volume 42
_journal_year 2013
_chemical_formula_sum 'C26.62 H29.62 Br2 Cl0.77 N3.62 Zn'
_chemical_formula_weight 652.77
_chemical_name_systematic
;
?
;
_space_group_IT_number 14
_symmetry_cell_setting monoclinic
_symmetry_space_group_name_Hall '-P 2yn'
_symmetry_space_group_name_H-M 'P 1 21/n 1'
_atom_sites_solution_hydrogens geom
_atom_sites_solution_primary direct
_atom_sites_solution_secondary difmap
_audit_creation_method SHELXL-97
_cell_angle_alpha 90.00
_cell_angle_beta 107.768(8)
_cell_angle_gamma 90.00
_cell_formula_units_Z 4
_cell_length_a 13.0658(2)
_cell_length_b 14.9486(3)
_cell_length_c 14.4262(10)
_cell_measurement_reflns_used 12121
_cell_measurement_temperature 93(2)
_cell_measurement_theta_max 65.1
_cell_measurement_theta_min 6.9
_cell_volume 2683.3(2)
_computing_cell_refinement 'CrystalClear-SM Expert 2.0 r12 (Rigaku, 2011)'
_computing_data_collection 'CrystalClear-SM Expert 2.0 r12 (Rigaku, 2011)'
_computing_data_reduction 'CrystalClear-SM Expert 2.0 r12 (Rigaku, 2011)'
_computing_molecular_graphics
;
'ORTEP-3 (Farrugia, 1997)'
;
_computing_publication_material 'SHELXL-97 (Sheldrick, 2008)'
_computing_structure_refinement 'SHELXL-97 (Sheldrick, 2008)'
_computing_structure_solution 'SHELXS-97 (Sheldrick, 2008)'
_diffrn_ambient_temperature 93(2)
_diffrn_detector_area_resol_mean 22.2
_diffrn_measured_fraction_theta_full 0.971
_diffrn_measured_fraction_theta_max 0.972
_diffrn_measurement_device_type 'Rigaku Saturn 944+ CCD'
_diffrn_measurement_method \w
_diffrn_radiation_monochromator confocal
_diffrn_radiation_source 'microfocus rotating anode'
_diffrn_radiation_type CuK\a
_diffrn_radiation_wavelength 1.54187
_diffrn_reflns_av_R_equivalents 0.0717
_diffrn_reflns_av_sigmaI/netI 0.0763
_diffrn_reflns_limit_h_max 12
_diffrn_reflns_limit_h_min -15
_diffrn_reflns_limit_k_max 17
_diffrn_reflns_limit_k_min -16
_diffrn_reflns_limit_l_max 16
_diffrn_reflns_limit_l_min -15
_diffrn_reflns_number 12805
_diffrn_reflns_theta_full 65.06
_diffrn_reflns_theta_max 65.06
_diffrn_reflns_theta_min 6.91
_exptl_absorpt_coefficient_mu 5.625
_exptl_absorpt_correction_T_max 0.8063
_exptl_absorpt_correction_T_min 0.6031
_exptl_absorpt_correction_type multi-scan
_exptl_absorpt_process_details 'Jacobson, R. (1998) Private Communication'
_exptl_crystal_colour Colorless
_exptl_crystal_density_diffrn 1.616
_exptl_crystal_density_method 'not measured'
_exptl_crystal_description Prism
_exptl_crystal_F_000 1311
_exptl_crystal_size_max 0.10
_exptl_crystal_size_mid 0.09
_exptl_crystal_size_min 0.04
_refine_diff_density_max 0.702
_refine_diff_density_min -0.755
_refine_diff_density_rms 0.121
_refine_ls_extinction_method none
_refine_ls_goodness_of_fit_ref 1.087
_refine_ls_hydrogen_treatment constr
_refine_ls_matrix_type full
_refine_ls_number_parameters 342
_refine_ls_number_reflns 4435
_refine_ls_number_restraints 48
_refine_ls_restrained_S_all 1.082
_refine_ls_R_factor_all 0.0504
_refine_ls_R_factor_gt 0.0471
_refine_ls_shift/su_max 0.001
_refine_ls_shift/su_mean 0.000
_refine_ls_structure_factor_coef Fsqd
_refine_ls_weighting_details 'calc w=1/[\s^2^(Fo^2^)+(0.0536P)^2^+5.9705P] where P=(Fo^2^+2Fc^2^)/3'
_refine_ls_weighting_scheme calc
_refine_ls_wR_factor_gt 0.1263
_refine_ls_wR_factor_ref 0.1291
_reflns_number_gt 4090
_reflns_number_total 4435
_reflns_threshold_expression >2sigma(I)
_cod_data_source_file c3dt50528f.cif
_cod_data_source_block kl01
_cod_original_sg_symbol_H-M P2(1)/n
_cod_database_code 7023020

loop_
_symmetry_equiv_pos_as_xyz
'x, y, z'
'-x+1/2, y+1/2, -z+1/2'
'-x, -y, -z'
'x-1/2, -y-1/2, z-1/2'

loop_
_atom_site_label
_atom_site_type_symbol
_atom_site_fract_x
_atom_site_fract_y
_atom_site_fract_z
_atom_site_U_iso_or_equiv
_atom_site_adp_type
_atom_site_occupancy
_atom_site_symmetry_multiplicity
_atom_site_calc_flag
_atom_site_refinement_flags
_atom_site_disorder_assembly
_atom_site_disorder_group
Br1 Br 0.75976(3) 0.36782(3) 0.56787(3) 0.02756(16) Uani 1 1 d . . .
Br2 Br 0.80674(4) 0.44689(3) 0.84425(3) 0.03121(17) Uani 1 1 d . . .
Zn1 Zn 0.82198(4) 0.33104(4) 0.73671(4) 0.02436(18) Uani 1 1 d . . .
N1 N 0.8885(3) 0.2116(2) 0.7990(2) 0.0242(7) Uani 1 1 d . . .
C1 C 0.9944(3) 0.1954(3) 0.8157(3) 0.0260(9) Uani 1 1 d . . .
C2 C 1.0389(3) 0.1134(3) 0.8516(3) 0.0276(9) Uani 1 1 d . . .
H2 H 1.1129 0.1019 0.8609 0.033 Uiso 1 1 calc R . .
C3 C 0.9739(4) 0.0484(3) 0.8737(3) 0.0293(10) Uani 1 1 d . . .
H3 H 1.0028 -0.0082 0.8982 0.035 Uiso 1 1 calc R . .
C4 C 0.8670(4) 0.0672(3) 0.8596(3) 0.0277(9) Uani 1 1 d . . .
H4 H 0.8218 0.0243 0.8761 0.033 Uiso 1 1 calc R . .
C5 C 0.8258(3) 0.1496(3) 0.8209(3) 0.0257(9) Uani 1 1 d . . .
N2 N 0.6799(3) 0.2452(2) 0.7481(2) 0.0256(8) Uani 1 1 d . . .
C6 C 0.7097(3) 0.1732(3) 0.7975(3) 0.0260(9) Uani 1 1 d . . .
C7 C 0.6383(4) 0.1113(3) 0.8296(3) 0.0339(10) Uani 1 1 d . . .
H7A H 0.5670 0.1384 0.8167 0.051 Uiso 1 1 calc R . .
H7B H 0.6688 0.0998 0.8995 0.051 Uiso 1 1 calc R . .
H7C H 0.6319 0.0548 0.7938 0.051 Uiso 1 1 calc R . .
C10 C 0.5681(3) 0.2707(3) 0.7141(3) 0.0277(9) Uani 1 1 d . . .
C11 C 0.5215(4) 0.3186(3) 0.7745(4) 0.0358(11) Uani 1 1 d . . .
C17 C 0.5799(4) 0.3333(4) 0.8805(4) 0.0495(14) Uani 1 1 d . . .
H17A H 0.5902 0.2758 0.9147 0.074 Uiso 1 1 calc R . .
H17B H 0.5376 0.3731 0.9086 0.074 Uiso 1 1 calc R . .
H17C H 0.6501 0.3605 0.8874 0.074 Uiso 1 1 calc R . .
C12 C 0.4159(5) 0.3490(4) 0.7344(4) 0.0496(14) Uani 1 1 d . . .
H12 H 0.3838 0.3836 0.7733 0.060 Uiso 1 1 calc R . .
C13 C 0.3575(4) 0.3297(4) 0.6393(4) 0.0475(14) Uani 1 1 d . . .
H13 H 0.2861 0.3514 0.6129 0.057 Uiso 1 1 calc R . .
C14 C 0.4037(4) 0.2784(4) 0.5831(4) 0.0417(12) Uani 1 1 d . . .
H14 H 0.3623 0.2638 0.5184 0.050 Uiso 1 1 calc R . .
C15 C 0.5091(3) 0.2475(3) 0.6180(3) 0.0302(10) Uani 1 1 d . . .
C16 C 0.5571(4) 0.1895(3) 0.5572(3) 0.0335(10) Uani 1 1 d . . .
H16A H 0.5030 0.1774 0.4946 0.050 Uiso 1 1 calc R . .
H16B H 0.5812 0.1330 0.5912 0.050 Uiso 1 1 calc R . .
H16C H 0.6186 0.2203 0.5462 0.050 Uiso 1 1 calc R . .
C8 C 1.0571(3) 0.2702(3) 0.7901(3) 0.0253(9) Uani 1 1 d . . .
C9 C 1.1748(3) 0.2566(3) 0.8081(3) 0.0331(10) Uani 1 1 d . . .
H9A H 1.2074 0.3126 0.7956 0.050 Uiso 1 1 calc R . .
H9B H 1.1860 0.2099 0.7646 0.050 Uiso 1 1 calc R . .
H9C H 1.2083 0.2385 0.8759 0.050 Uiso 1 1 calc R . .
N3 N 1.0044(3) 0.3406(2) 0.7545(2) 0.0234(7) Uani 1 1 d . . .
C18 C 1.0588(3) 0.4142(3) 0.7248(3) 0.0258(9) Uani 1 1 d . . .
C19 C 1.0997(3) 0.4843(3) 0.7896(3) 0.0280(9) Uani 1 1 d . . .
C25 C 1.0992(4) 0.4811(3) 0.8935(3) 0.0367(11) Uani 1 1 d . . .
H25A H 1.1321 0.5358 0.9271 0.055 Uiso 1 1 calc R . .
H25B H 1.1401 0.4290 0.9259 0.055 Uiso 1 1 calc R . .
H25C H 1.0249 0.4766 0.8952 0.055 Uiso 1 1 calc R . .
C20 C 1.1443(4) 0.5574(3) 0.7551(3) 0.0327(10) Uani 1 1 d . . .
H20 H 1.1723 0.6063 0.7974 0.039 Uiso 1 1 calc R . .
C21 C 1.1482(4) 0.5595(3) 0.6608(3) 0.0335(10) Uani 1 1 d . . .
H21 H 1.1762 0.6107 0.6379 0.040 Uiso 1 1 calc R . .
C22 C 1.1117(3) 0.4881(3) 0.5998(3) 0.0319(10) Uani 1 1 d . . .
H22 H 1.1163 0.4899 0.5353 0.038 Uiso 1 1 calc R . .
C23 C 1.0682(3) 0.4133(3) 0.6307(3) 0.0278(9) Uani 1 1 d . . .
C24 C 1.0347(4) 0.3332(3) 0.5649(3) 0.0305(10) Uani 1 1 d . . .
H24A H 1.0319 0.3497 0.4985 0.046 Uiso 1 1 calc R . .
H24B H 0.9636 0.3130 0.5655 0.046 Uiso 1 1 calc R . .
H24C H 1.0870 0.2848 0.5881 0.046 Uiso 1 1 calc R . .
N1S N 0.430(2) 0.5799(15) 0.886(2) 0.051(6) Uani 0.616(7) 1 d PU A 1
C1S C 0.5201(8) 0.5901(6) 0.9101(6) 0.043(2) Uani 0.616(7) 1 d PU A 1
C2S C 0.6347(9) 0.5996(13) 0.9493(11) 0.070(3) Uani 0.616(7) 1 d PU A 1
H2S1 H 0.6584 0.5773 1.0164 0.105 Uiso 0.616(7) 1 calc PR A 1
H2S2 H 0.6541 0.6628 0.9485 0.105 Uiso 0.616(7) 1 calc PR A 1
H2S3 H 0.6696 0.5650 0.9097 0.105 Uiso 0.616(7) 1 calc PR A 1
C1T C 0.5795(12) 0.5467(10) 0.9127(11) 0.040(3) Uani 0.384(7) 1 d PU A 2
H1T1 H 0.6033 0.5089 0.9718 0.048 Uiso 0.384(7) 1 calc PR A 2
H1T2 H 0.6004 0.5162 0.8603 0.048 Uiso 0.384(7) 1 calc PR A 2
Cl1T Cl 0.4362(10) 0.5578(7) 0.8766(10) 0.0402(17) Uani 0.384(7) 1 d PU A 2
Cl2T Cl 0.6444(3) 0.6503(3) 0.9366(3) 0.0387(12) Uani 0.384(7) 1 d PU A 2

loop_
_atom_site_aniso_label
_atom_site_aniso_U_11
_atom_site_aniso_U_22
_atom_site_aniso_U_33
_atom_site_aniso_U_23
_atom_site_aniso_U_13
_atom_site_aniso_U_12
Br1 0.0263(3) 0.0338(3) 0.0189(2) 0.00121(16) 0.00142(18) 0.00062(17)
Br2 0.0297(3) 0.0355(3) 0.0255(3) -0.00551(17) 0.00405(19) 0.00256(18)
Zn1 0.0232(3) 0.0277(3) 0.0191(3) 0.0008(2) 0.0018(2) 0.0010(2)
N1 0.0201(18) 0.031(2) 0.0194(16) 0.0009(14) 0.0026(13) -0.0027(15)
C1 0.023(2) 0.033(2) 0.0179(19) 0.0027(17) -0.0002(16) 0.0015(18)
C2 0.024(2) 0.034(2) 0.020(2) -0.0002(17) -0.0008(16) 0.0015(18)
C3 0.032(2) 0.029(2) 0.021(2) 0.0021(17) -0.0011(17) -0.0018(19)
C4 0.026(2) 0.031(2) 0.023(2) 0.0008(17) 0.0029(17) -0.0019(18)
C5 0.025(2) 0.031(2) 0.019(2) -0.0009(16) 0.0031(16) -0.0006(18)
N2 0.0201(18) 0.030(2) 0.0230(17) -0.0028(14) 0.0017(14) -0.0029(14)
C6 0.027(2) 0.029(2) 0.020(2) -0.0063(17) 0.0039(17) -0.0066(17)
C7 0.027(2) 0.035(3) 0.039(3) 0.006(2) 0.009(2) -0.0026(19)
C10 0.016(2) 0.032(2) 0.035(2) 0.0019(18) 0.0082(17) -0.0005(17)
C11 0.026(2) 0.042(3) 0.043(3) -0.002(2) 0.015(2) -0.005(2)
C17 0.039(3) 0.070(4) 0.046(3) -0.010(3) 0.023(2) -0.003(3)
C12 0.043(3) 0.050(3) 0.065(4) 0.001(3) 0.029(3) 0.005(3)
C13 0.018(2) 0.060(4) 0.063(4) 0.013(3) 0.011(2) 0.006(2)
C14 0.028(3) 0.050(3) 0.044(3) 0.016(2) 0.005(2) 0.001(2)
C15 0.019(2) 0.037(3) 0.030(2) 0.0069(19) -0.0003(17) -0.0002(18)
C16 0.029(2) 0.037(3) 0.027(2) -0.0011(19) -0.0027(18) -0.005(2)
C8 0.022(2) 0.032(2) 0.0202(19) 0.0014(17) 0.0037(16) 0.0019(17)
C9 0.027(2) 0.037(3) 0.033(2) 0.0082(19) 0.0053(18) 0.0047(19)
N3 0.0169(17) 0.0316(19) 0.0194(17) 0.0013(14) 0.0020(13) -0.0007(14)
C18 0.015(2) 0.032(2) 0.029(2) 0.0060(18) 0.0043(16) 0.0009(17)
C19 0.018(2) 0.031(2) 0.029(2) 0.0019(18) -0.0015(16) 0.0008(17)
C25 0.031(3) 0.045(3) 0.030(2) -0.004(2) 0.0026(19) -0.004(2)
C20 0.021(2) 0.034(2) 0.037(3) 0.0020(19) 0.0000(18) -0.0041(18)
C21 0.022(2) 0.037(3) 0.039(3) 0.008(2) 0.0058(19) -0.0064(19)
C22 0.021(2) 0.044(3) 0.030(2) 0.006(2) 0.0067(18) 0.0024(19)
C23 0.016(2) 0.036(2) 0.028(2) 0.0062(18) 0.0034(16) 0.0034(18)
C24 0.032(2) 0.035(3) 0.026(2) 0.0025(18) 0.0113(19) -0.0007(19)
N1S 0.047(5) 0.068(14) 0.028(6) -0.023(8) -0.003(5) -0.005(8)
C1S 0.045(4) 0.047(5) 0.033(4) -0.008(4) 0.004(4) 0.004(4)
C2S 0.041(4) 0.065(9) 0.093(9) -0.020(8) 0.005(5) 0.005(6)
C1T 0.035(5) 0.034(6) 0.050(7) 0.001(6) 0.013(6) 0.000(5)
Cl1T 0.035(2) 0.048(4) 0.041(4) -0.010(3) 0.015(2) -0.003(2)
Cl2T 0.0333(18) 0.038(3) 0.0397(19) -0.0005(16) 0.0038(13) 0.0001(15)

loop_
_atom_type_symbol
_atom_type_description
_atom_type_scat_dispersion_real
_atom_type_scat_dispersion_imag
_atom_type_scat_source
C C 0.0181 0.0091 'International Tables Vol C Tables 4.2.6.8 and 6.1.1.4'
H H 0.0000 0.0000 'International Tables Vol C Tables 4.2.6.8 and 6.1.1.4'
N N 0.0311 0.0180 'International Tables Vol C Tables 4.2.6.8 and 6.1.1.4'
Zn Zn -1.5491 0.6778 'International Tables Vol C Tables 4.2.6.8 and 6.1.1.4'
Br Br -0.6763 1.2805 'International Tables Vol C Tables 4.2.6.8 and 6.1.1.4'
Cl Cl 0.3639 0.7018 'International Tables Vol C Tables 4.2.6.8 and 6.1.1.4'

loop_
_geom_angle_atom_site_label_1
_geom_angle_atom_site_label_2
_geom_angle_atom_site_label_3
_geom_angle
N1 Zn1 N2 74.28(13)
N1 Zn1 N3 73.99(13)
N2 Zn1 N3 148.08(13)
N1 Zn1 Br2 116.99(9)
N2 Zn1 Br2 97.45(9)
N3 Zn1 Br2 99.83(9)
N1 Zn1 Br1 127.61(9)
N2 Zn1 Br1 99.81(8)
N3 Zn1 Br1 96.72(8)
Br2 Zn1 Br1 115.39(3)
C5 N1 C1 120.1(4)
C5 N1 Zn1 119.6(3)
C1 N1 Zn1 120.3(3)
N1 C1 C2 121.0(4)
N1 C1 C8 115.4(4)
C2 C1 C8 123.5(4)
C1 C2 C3 119.1(4)
C1 C2 H2 120.4
C3 C2 H2 120.4
C4 C3 C2 119.1(4)
C4 C3 H3 120.5
C2 C3 H3 120.5
C3 C4 C5 119.4(4)
C3 C4 H4 120.3
C5 C4 H4 120.3
N1 C5 C4 121.2(4)
N1 C5 C6 115.9(4)
C4 C5 C6 122.8(4)
C6 N2 C10 120.9(4)
C6 N2 Zn1 113.1(3)
C10 N2 Zn1 125.7(3)
N2 C6 C7 125.7(4)
N2 C6 C5 116.0(4)
C7 C6 C5 118.3(4)
C6 C7 H7A 109.5
C6 C7 H7B 109.5
H7A C7 H7B 109.5
C6 C7 H7C 109.5
H7A C7 H7C 109.5
H7B C7 H7C 109.5
C11 C10 C15 121.7(4)
C11 C10 N2 120.7(4)
C15 C10 N2 117.6(4)
C12 C11 C10 117.9(5)
C12 C11 C17 120.3(5)
C10 C11 C17 121.6(4)
C11 C17 H17A 109.5
C11 C17 H17B 109.5
H17A C17 H17B 109.5
C11 C17 H17C 109.5
H17A C17 H17C 109.5
H17B C17 H17C 109.5
C13 C12 C11 121.4(5)
C13 C12 H12 119.3
C11 C12 H12 119.3
C12 C13 C14 119.3(5)
C12 C13 H13 120.3
C14 C13 H13 120.3
C13 C14 C15 122.2(5)
C13 C14 H14 118.9
C15 C14 H14 118.9
C14 C15 C10 117.3(4)
C14 C15 C16 121.6(4)
C10 C15 C16 121.1(4)
C15 C16 H16A 109.5
C15 C16 H16B 109.5
H16A C16 H16B 109.5
C15 C16 H16C 109.5
H16A C16 H16C 109.5
H16B C16 H16C 109.5
N3 C8 C9 125.7(4)
N3 C8 C1 116.5(4)
C9 C8 C1 117.9(4)
C8 C9 H9A 109.5
C8 C9 H9B 109.5
H9A C9 H9B 109.5
C8 C9 H9C 109.5
H9A C9 H9C 109.5
H9B C9 H9C 109.5
C8 N3 C18 119.5(3)
C8 N3 Zn1 113.8(3)
C18 N3 Zn1 126.6(3)
C19 C18 C23 121.8(4)
C19 C18 N3 119.7(4)
C23 C18 N3 118.5(4)
C18 C19 C20 117.7(4)
C18 C19 C25 121.8(4)
C20 C19 C25 120.5(4)
C19 C25 H25A 109.5
C19 C25 H25B 109.5
H25A C25 H25B 109.5
C19 C25 H25C 109.5
H25A C25 H25C 109.5
H25B C25 H25C 109.5
C21 C20 C19 120.9(4)
C21 C20 H20 119.6
C19 C20 H20 119.6
C22 C21 C20 120.4(4)
C22 C21 H21 119.8
C20 C21 H21 119.8
C21 C22 C23 121.1(4)
C21 C22 H22 119.5
C23 C22 H22 119.5
C22 C23 C18 118.0(4)
C22 C23 C24 120.4(4)
C18 C23 C24 121.6(4)
C23 C24 H24A 109.5
C23 C24 H24B 109.5
H24A C24 H24B 109.5
C23 C24 H24C 109.5
H24A C24 H24C 109.5
H24B C24 H24C 109.5
N1S C1S C2S 175.0(19)
Cl2T C1T Cl1T 112.1(9)
Cl2T C1T H1T1 109.2
Cl1T C1T H1T1 109.2
Cl2T C1T H1T2 109.2
Cl1T C1T H1T2 109.2
H1T1 C1T H1T2 107.9

loop_
_geom_bond_atom_site_label_1
_geom_bond_atom_site_label_2
_geom_bond_distance
Br1 Zn1 2.3848(7)
Br2 Zn1 2.3737(7)
Zn1 N1 2.067(4)
Zn1 N2 2.303(3)
Zn1 N3 2.322(3)
N1 C5 1.338(5)
N1 C1 1.351(5)
C1 C2 1.387(6)
C1 C8 1.499(6)
C2 C3 1.390(6)
C2 H2 0.9500
C3 C4 1.378(6)
C3 H3 0.9500
C4 C5 1.390(6)
C4 H4 0.9500
C5 C6 1.492(6)
N2 C6 1.284(6)
N2 C10 1.443(5)
C6 C7 1.485(6)
C7 H7A 0.9800
C7 H7B 0.9800
C7 H7C 0.9800
C10 C11 1.403(7)
C10 C15 1.408(6)
C11 C12 1.398(7)
C11 C17 1.503(7)
C17 H17A 0.9800
C17 H17B 0.9800
C17 H17C 0.9800
C12 C13 1.381(8)
C12 H12 0.9500
C13 C14 1.382(8)
C13 H13 0.9500
C14 C15 1.393(7)
C14 H14 0.9500
C15 C16 1.500(7)
C16 H16A 0.9800
C16 H16B 0.9800
C16 H16C 0.9800
C8 N3 1.277(5)
C8 C9 1.493(6)
C9 H9A 0.9800
C9 H9B 0.9800
C9 H9C 0.9800
N3 C18 1.444(5)
C18 C19 1.396(6)
C18 C23 1.401(6)
C19 C20 1.400(6)
C19 C25 1.502(6)
C25 H25A 0.9800
C25 H25B 0.9800
C25 H25C 0.9800
C20 C21 1.377(7)
C20 H20 0.9500
C21 C22 1.375(7)
C21 H21 0.9500
C22 C23 1.388(6)
C22 H22 0.9500
C23 C24 1.507(6)
C24 H24A 0.9800
C24 H24B 0.9800
C24 H24C 0.9800
N1S C1S 1.13(3)
C1S C2S 1.437(15)
C2S H2S1 0.9800
C2S H2S2 0.9800
C2S H2S3 0.9800
C1T Cl2T 1.749(14)
C1T Cl1T 1.791(19)
C1T H1T1 0.9900
C1T H1T2 0.9900
